data_7200072
loop_
_publ_author_name
'Kendrick, John'
'Gourlay, Matthew D.'
'Neumann, Marcus A.'
'Leusen, Frank J. J.'

_publ_section_title
;
 Predicting spontaneous racemate resolution using recent developments in
 crystal structure prediction
;
_journal_issue 11
_journal_name_full CrystEngComm
_journal_page_first 2391
_journal_page_last 2399
_journal_paper_doi 10.1039/b909038j
_journal_volume 11
_journal_year 2009
_space_group_IT_number 9
_symmetry_cell_setting monoclinic
_symmetry_Int_Tables_number 9
_symmetry_space_group_name_Hall 'C -2yc'
_symmetry_space_group_name_H-M 'C 1 c 1'
_cell_angle_alpha 90.000000
_cell_angle_beta 141.737737
_cell_angle_gamma 90.000000
_cell_length_a 13.912684
_cell_length_b 9.371686
_cell_length_c 6.363245
_cell_volume 513.785
_cod_data_source_file 4HMO_racemic.cif
_cod_data_source_block 4HMO_R_5
_cod_original_sg_symbol_H-M 'C c'
_cod_struct_determination_method theoretical
_cod_database_code 7200072

loop_
_symmetry_equiv_pos_site_id
_symmetry_equiv_pos_as_xyz
1 x,y,z
2 x,-y,z+1/2
3 x+1/2,y+1/2,z
4 x+1/2,-y+1/2,z+1/2

loop_
_atom_site_label
_atom_site_type_symbol
_atom_site_fract_x
_atom_site_fract_y
_atom_site_fract_z
C46 C 2.004759 0.273746 1.932553
C47 C 1.852458 0.195619 1.613783
O48 O 1.885274 0.044070 1.692551
C49 C 2.038167 0.027064 2.003807
N50 N 2.108047 0.153872 2.148434
O51 O 2.095694 -0.093639 2.120831
C52 C 1.993076 0.374255 2.101765
O53 O 1.928358 0.309685 2.173797
H54 H 2.046371 0.337212 1.869789
H55 H 1.993672 0.228150 2.336958
H56 H 1.816911 0.215027 1.390355
H57 H 2.227472 0.164466 2.361258
H58 H 2.109596 0.417573 2.334763
H59 H 1.757345 0.222695 1.556432
H60 H 1.917491 0.464127 1.929382
